data_7042746
loop_
_publ_author_name
'Parvin, Nasrina'
'Dasgupta, Rajarshi'
'Pal, Shiv'
'Sen, Sakya Singha'
'Khan, Shabana'

_publ_section_title
;
 Strikingly diverse reactivity of structurally identical silylene and stannylene
;
_journal_coden_ASTM DTARAF
_journal_issue 20
_journal_name_full 'Dalton Transactions'
_journal_page_first 6528
_journal_page_last 6532
_journal_paper_doi 10.1039/C7DT01055A
_journal_volume 46
_journal_year 2017
_chemical_formula_moiety 'C42 H82 Ag F6 N6 Sb Si6'
_chemical_formula_sum 'C42 H82 Ag F6 N6 Sb Si6'
_chemical_formula_weight 1183.29
_space_group_crystal_system monoclinic
_space_group_IT_number 14
_space_group_name_Hall '-P 2yn'
_space_group_name_H-M_alt 'P 1 21/n 1'
_symmetry_space_group_name_Hall '-P 2yn'
_symmetry_space_group_name_H-M 'P 1 21/n 1'
_atom_sites_solution_hydrogens geom
_audit_creation_method SHELXL-2014/7
_audit_update_record
;
2017-04-12 deposited with the CCDC.
2017-04-20 downloaded from the CCDC.
;
_cell_angle_alpha 90
_cell_angle_beta 92.587(11)
_cell_angle_gamma 90
_cell_formula_units_Z 4
_cell_length_a 14.897(6)
_cell_length_b 28.235(12)
_cell_length_c 14.912(7)
_cell_measurement_reflns_used 9633
_cell_measurement_temperature 150(2)
_cell_measurement_theta_max 26.73
_cell_measurement_theta_min 2.38
_cell_volume 6266(5)
_computing_structure_refinement 'SHELXL-2014/7 (Sheldrick, 2014)'
_diffrn_ambient_temperature 150(2)
_diffrn_measured_fraction_theta_full 0.999
_diffrn_measured_fraction_theta_max 0.999
_diffrn_measurement_device_type 'Bruker APEX-II CCD'
_diffrn_measurement_method '\f and \w scans'
_diffrn_radiation_type MoK\a
_diffrn_radiation_wavelength 0.71073
_diffrn_reflns_av_R_equivalents 0.0817
_diffrn_reflns_av_unetI/netI 0.0492
_diffrn_reflns_Laue_measured_fraction_full 0.999
_diffrn_reflns_Laue_measured_fraction_max 0.999
_diffrn_reflns_limit_h_max 17
_diffrn_reflns_limit_h_min -17
_diffrn_reflns_limit_k_max 33
_diffrn_reflns_limit_k_min -33
_diffrn_reflns_limit_l_max 17
_diffrn_reflns_limit_l_min -17
_diffrn_reflns_number 102096
_diffrn_reflns_point_group_measured_fraction_full 0.999
_diffrn_reflns_point_group_measured_fraction_max 0.999
_diffrn_reflns_theta_full 25.242
_diffrn_reflns_theta_max 25.247
_diffrn_reflns_theta_min 2.378
_exptl_absorpt_coefficient_mu 0.907
_exptl_absorpt_correction_type multi-scan
_exptl_absorpt_process_details 'Sheldrick,G.M(2012)SADABS.Bruker AXS Inc.,Madison,Wisconsin,USA.'
_exptl_crystal_colour colorless
_exptl_crystal_density_diffrn 1.254
_exptl_crystal_description block
_exptl_crystal_F_000 2448
_exptl_crystal_size_max 0.1
_exptl_crystal_size_mid 0.1
_exptl_crystal_size_min 0.1
_exptl_transmission_factor_max 0.7457
_exptl_transmission_factor_min 0.6930
_platon_squeeze_details
;
TITL mo_NP_123_0m_a.res in P2(1)/n
CELL   14.8970   28.2350   14.9120     90.00     92.59     90.00
SPGR P21/n
# Solvent Accessible Volume =    1079.1
# Electrons Found in S.A.V. =     158.8
# Note: Atoms in Void as Cxxx and Qxxx all others
C101 0.610 0.432 0.361 !       5.77 eA-3
C102 0.437 0.404 0.360 !       5.43 eA-3
C103 0.532 0.407 0.301 !       4.61 eA-3
C104 0.595 0.445 0.420 !       3.90 eA-3
C105 0.069 0.924 0.081 !       3.77 eA-3
C106 0.010 0.949 0.026 !       2.89 eA-3
Q107 0.607 0.462 0.049 !       1.07 eA-3
Q108 0.813 0.868 0.463 !       0.98 eA-3
Q109 0.699 0.984 0.424 !       0.95 eA-3
Q110 0.847 0.317 0.057 !       0.92 eA-3
Q111 0.874 0.220 0.235 !       0.89 eA-3
Q112 0.288 0.986 0.481 !       0.88 eA-3
Q113 0.972 0.726 0.377 !       0.86 eA-3
Q114 0.473 0.843 0.361 !       0.85 eA-3
Q115 0.291 0.875 0.090 !       0.85 eA-3
Q116 0.127 0.139 0.074 !       0.84 eA-3
C117 0.175 0.936 0.030 !       0.82 eA-3
Q118 0.979 0.803 0.077 !       0.82 eA-3
Q119 0.641 0.352 0.189 !       0.82 eA-3
Q120 0.857 0.192 0.340 !       0.81 eA-3
Q121 0.187 0.068 0.283 !       0.81 eA-3
Q122 0.407 0.660 0.347 !       0.81 eA-3
C123 0.124 0.891 0.209 !       0.81 eA-3
Q124 0.238 0.680 0.153 !       0.80 eA-3
Q125 0.588 0.533 0.305 !       0.80 eA-3
Q126 0.176 0.433 0.226 !       0.79 eA-3
Q127 0.473 0.776 0.438 !       0.79 eA-3
Q128 0.109 0.816 0.312 !       0.78 eA-3
Q129 0.868 0.347 0.307 !       0.78 eA-3
Q130 0.749 0.046 0.185 !       0.77 eA-3
Q131 0.099 0.814 0.467 !       0.77 eA-3
Q132 0.972 0.124 0.441 !       0.76 eA-3
Q133 0.284 0.680 0.252 !       0.76 eA-3
Q134 0.204 0.397 0.146 !       0.75 eA-3
Q135 0.151 0.594 0.161 !       0.75 eA-3
Q136 0.390 0.735 0.076 !       0.75 eA-3
Q137 0.812 0.499 0.357 !       0.75 eA-3
C138 0.598 0.387 0.391 !       0.75 eA-3
Q139 0.014 0.797 0.297 !       0.75 eA-3
C140 0.124 0.965 0.018 !       0.74 eA-3
Q141 0.653 0.889 0.016 !       0.74 eA-3
Q142 0.889 0.769 0.060 !       0.74 eA-3
Q143 0.440 0.174 0.404 !       0.74 eA-3
Q144 0.110 0.242 0.364 !       0.74 eA-3
Q145 0.799 0.716 0.305 !       0.72 eA-3
Q146 0.387 0.048 0.320 !       0.72 eA-3
Q147 0.504 0.982 0.212 !       0.72 eA-3
Q148 0.390 0.895 0.121 !       0.72 eA-3
Q149 0.751 0.319 0.226 !       0.71 eA-3
Q150 0.734 0.351 0.095 !       0.71 eA-3
Q151 0.540 0.735 0.425 !       0.71 eA-3
Q152 0.953 0.676 0.095 !       0.71 eA-3
Q153 0.047 0.689 0.438 !       0.71 eA-3
Q154 0.582 0.290 0.486 !       0.70 eA-3
Q155 0.669 0.672 0.394 !       0.69 eA-3
Q156 1.004 0.369 0.188 !       0.69 eA-3
Q157 0.367 0.616 0.108 !       0.68 eA-3
C158 0.423 0.369 0.388 !       0.68 eA-3
Q159 0.183 0.693 0.232 !       0.68 eA-3
Q160 0.492 0.165 0.746 !       0.67 eA-3
Q161 0.508 0.835 0.254 !       0.67 eA-3
Q162 0.247 0.525 0.033 !       0.67 eA-3
Q163 0.747 1.001 0.248 !       0.67 eA-3
Q164 0.283 0.061 0.119 !       0.67 eA-3
Q165 0.473 0.035 0.484 !       0.67 eA-3
Q166 0.643 0.374 0.152 !       0.66 eA-3
Q167 0.279 0.306 0.438 !       0.66 eA-3
Q168 0.502 0.082 0.141 !       0.66 eA-3
Q169 0.085 0.765 0.238 !       0.66 eA-3
Q170 0.998 0.590 0.360 !       0.66 eA-3
Q171 0.785 0.677 0.275 !       0.65 eA-3
C172 0.572 0.373 0.343 !       0.65 eA-3
Q173 0.016 0.246 0.158 !       0.64 eA-3
C174 0.531 0.441 0.276 !       0.64 eA-3
Q175 0.861 0.969 0.364 !       0.63 eA-3
Q176 0.563 0.665 0.223 !       0.63 eA-3
Q177 0.992 0.388 0.246 !       0.63 eA-3
Q178 0.909 0.196 0.311 !       0.63 eA-3
Q179 0.818 0.703 0.185 !       0.62 eA-3
Q180 0.459 0.750 0.156 !       0.62 eA-3
Q181 0.173 0.930 0.388 !       0.62 eA-3
Q182 0.794 0.309 0.222 !       0.62 eA-3
Q183 0.549 0.065 0.082 !       0.62 eA-3
Q184 0.213 0.625 0.365 !       0.62 eA-3
Q185 0.126 0.971 0.411 !       0.62 eA-3
Q186 0.050 0.021 0.187 !       0.61 eA-3
C187 0.954 0.478 0.498 !       0.61 eA-3
Q188 0.611 0.313 0.420 !       0.61 eA-3
Q189 0.316 0.316 0.374 !       0.61 eA-3
Q190 0.093 0.578 0.157 !       0.60 eA-3
Q191 0.806 0.694 0.212 !       0.60 eA-3
Q192 0.425 0.769 0.096 !       0.60 eA-3
Q193 0.655 0.164 0.197 !       0.60 eA-3
Q194 0.882 0.125 0.167 !       0.60 eA-3
C195 0.125 0.904 0.037 !       0.60 eA-3
Q196 0.940 0.996 0.422 !       0.60 eA-3
Q197 0.811 0.148 0.171 !       0.60 eA-3
Q198 0.413 0.449 0.015 !       0.59 eA-3
Q199 0.739 0.621 0.359 !       0.59 eA-3
;
_refine_diff_density_max 0.829
_refine_diff_density_min -0.440
_refine_diff_density_rms 0.076
_refine_ls_extinction_method none
_refine_ls_goodness_of_fit_ref 1.043
_refine_ls_hydrogen_treatment constr
_refine_ls_matrix_type full
_refine_ls_number_parameters 583
_refine_ls_number_reflns 11322
_refine_ls_number_restraints 0
_refine_ls_restrained_S_all 1.043
_refine_ls_R_factor_all 0.0643
_refine_ls_R_factor_gt 0.0422
_refine_ls_shift/su_max 0.003
_refine_ls_shift/su_mean 0.000
_refine_ls_structure_factor_coef Fsqd
_refine_ls_weighting_details 'w=1/[\s^2^(Fo^2^)+(0.0331P)^2^+7.7886P] where P=(Fo^2^+2Fc^2^)/3'
_refine_ls_weighting_scheme calc
_refine_ls_wR_factor_gt 0.0835
_refine_ls_wR_factor_ref 0.0900
_reflns_Friedel_coverage 0.000
_reflns_number_gt 8888
_reflns_number_total 11322
_reflns_threshold_expression 'I > 2\s(I)'
_cod_data_source_file c7dt01055a2.cif
_cod_data_source_block mo_np_123_0m_a_sqd
_cod_database_code 7042746
_shelx_shelxl_version_number 2014/7
_shelx_space_group_comment
;
The symmetry employed for this shelxl refinement is uniquely defined
by the following loop, which should always be used as a source of
symmetry information in preference to the above space-group names.
They are only intended as comments.
;
_platon_squeeze_void_probe_radius 1.20

loop_
_space_group_symop_operation_xyz
'x, y, z'
'-x+1/2, y+1/2, -z+1/2'
'-x, -y, -z'
'x-1/2, -y-1/2, z-1/2'

loop_
_atom_site_label
_atom_site_type_symbol
_atom_site_fract_x
_atom_site_fract_y
_atom_site_fract_z
_atom_site_U_iso_or_equiv
_atom_site_adp_type
_atom_site_occupancy
_atom_site_site_symmetry_order
_atom_site_calc_flag
_atom_site_refinement_flags_posn
_atom_site_refinement_flags_adp
Ag1 Ag 0.80329(2) 0.65258(2) 0.98897(2) 0.02217(8) Uani 1 1 d . .
Sb1 Sb 0.77053(2) 0.83650(2) 0.37824(2) 0.03463(9) Uani 1 1 d . .
N1 N 0.71949(18) 0.61783(10) 1.20008(19) 0.0208(6) Uani 1 1 d . .
N2 N 0.70884(18) 0.55860(10) 1.11107(19) 0.0209(6) Uani 1 1 d . .
N3 N 0.68593(17) 0.74707(10) 0.88319(18) 0.0202(6) Uani 1 1 d . .
N4 N 0.82201(18) 0.76942(10) 0.90833(18) 0.0204(6) Uani 1 1 d . .
N5 N 0.90021(18) 0.57845(10) 1.17004(19) 0.0219(7) Uani 1 1 d . .
N6 N 0.80635(18) 0.69936(10) 0.7584(2) 0.0251(7) Uani 1 1 d . .
C1 C 0.6610(2) 0.58579(12) 1.1664(2) 0.0195(8) Uani 1 1 d . .
C2 C 0.5638(2) 0.58131(12) 1.1831(2) 0.0213(8) Uani 1 1 d . .
C3 C 0.7051(2) 0.82181(14) 0.9754(3) 0.0290(9) Uani 1 1 d . .
C4 C 0.4993(2) 0.60353(13) 1.1289(2) 0.0276(9) Uani 1 1 d . .
H4 H 0.5168 0.6228 1.0823 0.033 Uiso 1 1 calc R U
C5 C 0.7366(2) 0.78080(12) 0.9228(2) 0.0222(8) Uani 1 1 d . .
C6 C 0.9075(2) 0.79088(13) 0.9454(2) 0.0261(8) Uani 1 1 d . .
C7 C 0.5876(2) 0.73699(13) 0.8825(2) 0.0251(8) Uani 1 1 d . .
C8 C 0.5309(2) 0.78187(15) 0.8810(3) 0.0384(10) Uani 1 1 d . .
H8A H 0.5384 0.7977 0.9377 0.058 Uiso 1 1 calc R U
H8B H 0.4688 0.7737 0.8701 0.058 Uiso 1 1 calc R U
H8C H 0.5498 0.8024 0.8341 0.058 Uiso 1 1 calc R U
C9 C 0.6790(2) 0.52222(13) 1.0449(3) 0.0276(9) Uani 1 1 d . .
C10 C 0.9821(2) 0.75850(14) 0.9135(3) 0.0319(9) Uani 1 1 d . .
H10A H 0.9749 0.7274 0.9380 0.048 Uiso 1 1 calc R U
H10B H 1.0395 0.7710 0.9334 0.048 Uiso 1 1 calc R U
H10C H 0.9787 0.7568 0.8492 0.048 Uiso 1 1 calc R U
C11 C 0.7469(3) 0.79909(14) 0.7051(3) 0.0356(10) Uani 1 1 d . .
H11A H 0.6886 0.7944 0.7285 0.053 Uiso 1 1 calc R U
H11B H 0.7420 0.8199 0.6542 0.053 Uiso 1 1 calc R U
H11C H 0.7863 0.8129 0.7507 0.053 Uiso 1 1 calc R U
C12 C 0.5365(2) 0.55301(14) 1.2529(3) 0.0336(9) Uani 1 1 d . .
H12 H 0.5792 0.5380 1.2904 0.040 Uiso 1 1 calc R U
C13 C 0.4463(3) 0.54695(16) 1.2669(3) 0.0414(11) Uani 1 1 d . .
H13 H 0.4284 0.5276 1.3133 0.050 Uiso 1 1 calc R U
C14 C 0.9063(3) 0.75507(16) 0.6273(3) 0.0437(11) Uani 1 1 d . .
H14A H 0.9460 0.7650 0.6762 0.065 Uiso 1 1 calc R U
H14B H 0.9007 0.7800 0.5835 0.065 Uiso 1 1 calc R U
H14C H 0.9304 0.7273 0.6000 0.065 Uiso 1 1 calc R U
C15 C 0.5671(3) 0.70737(16) 0.9641(3) 0.0421(11) Uani 1 1 d . .
H15A H 0.6032 0.6792 0.9649 0.063 Uiso 1 1 calc R U
H15B H 0.5046 0.6988 0.9613 0.063 Uiso 1 1 calc R U
H15C H 0.5804 0.7254 1.0177 0.063 Uiso 1 1 calc R U
C16 C 0.3828(3) 0.56951(16) 1.2124(3) 0.0412(11) Uani 1 1 d . .
H16 H 0.3221 0.5657 1.2228 0.049 Uiso 1 1 calc R U
C17 C 0.7065(2) 0.65894(13) 1.2601(2) 0.0270(9) Uani 1 1 d . .
C18 C 0.7656(3) 0.49856(15) 1.0164(3) 0.0429(11) Uani 1 1 d . .
H18A H 0.8033 0.5217 0.9897 0.064 Uiso 1 1 calc R U
H18B H 0.7512 0.4741 0.9735 0.064 Uiso 1 1 calc R U
H18C H 0.7967 0.4850 1.0680 0.064 Uiso 1 1 calc R U
C19 C 0.9106(3) 0.79186(16) 1.0475(3) 0.0399(11) Uani 1 1 d . .
H19A H 0.8685 0.8149 1.0675 0.060 Uiso 1 1 calc R U
H19B H 0.9700 0.8002 1.0696 0.060 Uiso 1 1 calc R U
H19C H 0.8952 0.7612 1.0698 0.060 Uiso 1 1 calc R U
C20 C 0.4082(2) 0.59754(14) 1.1430(3) 0.0346(10) Uani 1 1 d . .
H20 H 0.3651 0.6124 1.1056 0.042 Uiso 1 1 calc R U
C21 C 1.0057(3) 0.66374(14) 1.1166(3) 0.0373(10) Uani 1 1 d . .
H21A H 0.9565 0.6756 1.0792 0.056 Uiso 1 1 calc R U
H21B H 1.0615 0.6734 1.0925 0.056 Uiso 1 1 calc R U
H21C H 1.0018 0.6762 1.1762 0.056 Uiso 1 1 calc R U
C22 C 0.7138(3) 0.71848(16) 0.5802(3) 0.0429(11) Uani 1 1 d . .
H22A H 0.7439 0.6957 0.5445 0.064 Uiso 1 1 calc R U
H22B H 0.6931 0.7443 0.5429 0.064 Uiso 1 1 calc R U
H22C H 0.6635 0.7037 0.6070 0.064 Uiso 1 1 calc R U
C23 C 0.7987(3) 0.59367(14) 0.7855(3) 0.0454(11) Uani 1 1 d . .
H23A H 0.8037 0.5951 0.8498 0.068 Uiso 1 1 calc R U
H23B H 0.8245 0.5646 0.7654 0.068 Uiso 1 1 calc R U
H23C H 0.7365 0.5951 0.7659 0.068 Uiso 1 1 calc R U
C24 C 0.7941(3) 0.51769(16) 1.2957(3) 0.0454(11) Uani 1 1 d . .
H24A H 0.7549 0.5437 1.3075 0.068 Uiso 1 1 calc R U
H24B H 0.8018 0.4985 1.3486 0.068 Uiso 1 1 calc R U
H24C H 0.7682 0.4989 1.2475 0.068 Uiso 1 1 calc R U
C25 C 0.6194(3) 0.48498(14) 1.0861(3) 0.0433(11) Uani 1 1 d . .
H25A H 0.6485 0.4730 1.1402 0.065 Uiso 1 1 calc R U
H25B H 0.6092 0.4595 1.0443 0.065 Uiso 1 1 calc R U
H25C H 0.5630 0.4990 1.0998 0.065 Uiso 1 1 calc R U
C26 C 1.0075(3) 0.57307(16) 1.0063(3) 0.0473(12) Uani 1 1 d . .
H26A H 1.0110 0.5392 1.0098 0.071 Uiso 1 1 calc R U
H26B H 1.0602 0.5851 0.9794 0.071 Uiso 1 1 calc R U
H26C H 0.9552 0.5820 0.9704 0.071 Uiso 1 1 calc R U
C27 C 0.6304(3) 0.54550(16) 0.9647(3) 0.0419(11) Uani 1 1 d . .
H27A H 0.5735 0.5575 0.9822 0.063 Uiso 1 1 calc R U
H27B H 0.6208 0.5226 0.9177 0.063 Uiso 1 1 calc R U
H27C H 0.6661 0.5711 0.9435 0.063 Uiso 1 1 calc R U
C28 C 0.6955(3) 0.86568(15) 0.9350(3) 0.0467(12) Uani 1 1 d . .
H28 H 0.7089 0.8697 0.8752 0.056 Uiso 1 1 calc R U
C29 C 0.6341(3) 0.69220(15) 1.2221(3) 0.0460(12) Uani 1 1 d . .
H29A H 0.6471 0.7006 1.1616 0.069 Uiso 1 1 calc R U
H29B H 0.6328 0.7203 1.2582 0.069 Uiso 1 1 calc R U
H29C H 0.5768 0.6767 1.2223 0.069 Uiso 1 1 calc R U
C30 C 1.1053(3) 0.57986(17) 1.1849(3) 0.0542(13) Uani 1 1 d . .
H30A H 1.1026 0.5903 1.2460 0.081 Uiso 1 1 calc R U
H30B H 1.1563 0.5940 1.1582 0.081 Uiso 1 1 calc R U
H30C H 1.1109 0.5460 1.1835 0.081 Uiso 1 1 calc R U
C31 C 0.5667(3) 0.70893(17) 0.7973(3) 0.0460(12) Uani 1 1 d . .
H31A H 0.5798 0.7279 0.7461 0.069 Uiso 1 1 calc R U
H31B H 0.5042 0.7004 0.7942 0.069 Uiso 1 1 calc R U
H31C H 0.6028 0.6807 0.7977 0.069 Uiso 1 1 calc R U
C32 C 0.9760(3) 0.64666(16) 0.7867(4) 0.0545(13) Uani 1 1 d . .
H32A H 1.0085 0.6718 0.7592 0.082 Uiso 1 1 calc R U
H32B H 1.0053 0.6170 0.7762 0.082 Uiso 1 1 calc R U
H32C H 0.9747 0.6522 0.8501 0.082 Uiso 1 1 calc R U
C33 C 0.7965(3) 0.68477(16) 1.2673(3) 0.0545(14) Uani 1 1 d . .
H33A H 0.8421 0.6636 1.2907 0.082 Uiso 1 1 calc R U
H33B H 0.7920 0.7114 1.3068 0.082 Uiso 1 1 calc R U
H33C H 0.8119 0.6956 1.2089 0.082 Uiso 1 1 calc R U
C34 C 0.6854(3) 0.81617(19) 1.0649(3) 0.0474(12) Uani 1 1 d . .
H34 H 0.6917 0.7867 1.0925 0.057 Uiso 1 1 calc R U
C35 C 0.9209(3) 0.83991(14) 0.9069(3) 0.0482(12) Uani 1 1 d . .
H35A H 0.9177 0.8383 0.8425 0.072 Uiso 1 1 calc R U
H35B H 0.9788 0.8518 0.9270 0.072 Uiso 1 1 calc R U
H35C H 0.8749 0.8607 0.9268 0.072 Uiso 1 1 calc R U
C36 C 0.9720(3) 0.48637(16) 1.2404(4) 0.0592(14) Uani 1 1 d . .
H36A H 0.9465 0.4708 1.1880 0.089 Uiso 1 1 calc R U
H36B H 0.9709 0.4653 1.2909 0.089 Uiso 1 1 calc R U
H36C H 1.0329 0.4952 1.2303 0.089 Uiso 1 1 calc R U
C37 C 0.6812(3) 0.64185(17) 1.3531(3) 0.0515(12) Uani 1 1 d . .
H37A H 0.6256 0.6246 1.3480 0.077 Uiso 1 1 calc R U
H37B H 0.6743 0.6687 1.3918 0.077 Uiso 1 1 calc R U
H37C H 0.7277 0.6216 1.3779 0.077 Uiso 1 1 calc R U
C38 C 0.6462(4) 0.8978(3) 1.0725(6) 0.094(3) Uani 1 1 d . .
H38 H 0.6259 0.9233 1.1054 0.113 Uiso 1 1 calc R U
C39 C 0.6565(3) 0.8547(3) 1.1123(4) 0.075(2) Uani 1 1 d . .
H39 H 0.6438 0.8511 1.1724 0.090 Uiso 1 1 calc R U
C40 C 0.9515(3) 0.57269(19) 1.3645(3) 0.0622(14) Uani 1 1 d . .
H40A H 1.0092 0.5856 1.3520 0.093 Uiso 1 1 calc R U
H40B H 0.9579 0.5511 1.4141 0.093 Uiso 1 1 calc R U
H40C H 0.9115 0.5979 1.3794 0.093 Uiso 1 1 calc R U
C41 C 0.6654(3) 0.90378(18) 0.9847(5) 0.0744(19) Uani 1 1 d . .
H41 H 0.6584 0.9334 0.9580 0.089 Uiso 1 1 calc R U
C42 C 0.8649(4) 0.63036(18) 0.6157(3) 0.0678(16) Uani 1 1 d . .
H42A H 0.8050 0.6289 0.5891 0.102 Uiso 1 1 calc R U
H42B H 0.8940 0.6003 0.6088 0.102 Uiso 1 1 calc R U
H42C H 0.8982 0.6545 0.5864 0.102 Uiso 1 1 calc R U
Si4 Si 0.78650(6) 0.71028(3) 0.86899(6) 0.0197(2) Uani 1 1 d . .
Si1 Si 0.80304(6) 0.60090(3) 1.11886(6) 0.0187(2) Uani 1 1 d . .
Si6 Si 0.79335(7) 0.74123(4) 0.67026(7) 0.0271(2) Uani 1 1 d . .
Si2 Si 1.00032(6) 0.59794(4) 1.12058(7) 0.0271(2) Uani 1 1 d . .
Si3 Si 0.90483(7) 0.54074(4) 1.26377(7) 0.0303(3) Uani 1 1 d . .
Si5 Si 0.85982(7) 0.64471(4) 0.73769(8) 0.0331(3) Uani 1 1 d . .
F1 F 0.82300(18) 0.78083(9) 0.42394(19) 0.0597(7) Uani 1 1 d . .
F2 F 0.7197(2) 0.89180(9) 0.33148(19) 0.0657(8) Uani 1 1 d . .
F3 F 0.66964(19) 0.80290(11) 0.3447(3) 0.1040(13) Uani 1 1 d . .
F4 F 0.8214(2) 0.82250(13) 0.2696(2) 0.0914(11) Uani 1 1 d . .
F5 F 0.8777(2) 0.86811(11) 0.4124(3) 0.0937(11) Uani 1 1 d . .
F6 F 0.7280(3) 0.85099(14) 0.4887(2) 0.1094(14) Uani 1 1 d . .

loop_
_atom_site_aniso_label
_atom_site_aniso_U_11
_atom_site_aniso_U_22
_atom_site_aniso_U_33
_atom_site_aniso_U_23
_atom_site_aniso_U_13
_atom_site_aniso_U_12
Ag1 0.01968(14) 0.02321(15) 0.02362(15) 0.00375(12) 0.00094(11) 0.00068(11)
Sb1 0.03811(16) 0.03191(16) 0.03345(16) 0.00014(12) -0.00294(12) 0.00202(12)
N1 0.0189(15) 0.0221(16) 0.0216(16) -0.0019(13) 0.0028(12) -0.0007(12)
N2 0.0178(15) 0.0202(16) 0.0250(17) -0.0033(13) 0.0047(13) -0.0015(12)
N3 0.0174(15) 0.0241(16) 0.0192(16) -0.0014(13) 0.0014(12) 0.0009(12)
N4 0.0183(15) 0.0228(16) 0.0203(16) 0.0020(13) 0.0021(12) 0.0001(12)
N5 0.0192(15) 0.0222(16) 0.0241(17) -0.0001(13) -0.0004(12) -0.0012(12)
N6 0.0217(16) 0.0294(17) 0.0246(17) -0.0007(14) 0.0046(13) -0.0002(13)
C1 0.0215(18) 0.0163(18) 0.0206(19) 0.0034(15) -0.0015(15) 0.0004(15)
C2 0.0202(18) 0.0227(19) 0.0209(19) -0.0049(15) 0.0006(15) -0.0016(15)
C3 0.0200(19) 0.034(2) 0.033(2) -0.0118(18) -0.0038(16) 0.0046(17)
C4 0.025(2) 0.028(2) 0.029(2) -0.0022(17) -0.0016(16) -0.0017(16)
C5 0.0252(19) 0.028(2) 0.0138(18) 0.0056(15) 0.0020(15) 0.0038(16)
C6 0.0218(19) 0.028(2) 0.028(2) -0.0008(17) -0.0027(16) -0.0033(16)
C7 0.0142(17) 0.036(2) 0.025(2) 0.0013(17) 0.0031(15) -0.0021(16)
C8 0.018(2) 0.045(3) 0.052(3) 0.002(2) -0.0009(18) 0.0039(18)
C9 0.0244(19) 0.025(2) 0.033(2) -0.0140(17) 0.0040(17) -0.0047(16)
C10 0.0194(19) 0.041(2) 0.035(2) -0.0024(19) 0.0016(17) -0.0024(17)
C11 0.040(2) 0.041(2) 0.026(2) 0.0155(19) 0.0003(18) -0.0036(19)
C12 0.026(2) 0.041(2) 0.034(2) 0.0051(19) 0.0013(18) 0.0009(18)
C13 0.034(2) 0.055(3) 0.036(3) 0.007(2) 0.012(2) -0.008(2)
C14 0.036(2) 0.061(3) 0.035(3) 0.007(2) 0.0048(19) -0.013(2)
C15 0.021(2) 0.055(3) 0.052(3) 0.017(2) 0.0106(19) 0.0029(19)
C16 0.017(2) 0.055(3) 0.052(3) -0.018(2) 0.0102(19) -0.0082(19)
C17 0.0220(19) 0.028(2) 0.030(2) -0.0092(17) -0.0036(16) 0.0040(16)
C18 0.033(2) 0.040(3) 0.056(3) -0.025(2) 0.008(2) -0.002(2)
C19 0.032(2) 0.053(3) 0.034(2) -0.012(2) -0.0085(19) 0.000(2)
C20 0.021(2) 0.038(2) 0.044(3) -0.009(2) -0.0046(18) 0.0050(18)
C21 0.027(2) 0.038(2) 0.047(3) 0.006(2) -0.0005(19) -0.0058(18)
C22 0.042(2) 0.057(3) 0.029(2) -0.002(2) -0.0020(19) -0.009(2)
C23 0.047(3) 0.035(3) 0.055(3) -0.010(2) 0.008(2) -0.001(2)
C24 0.036(2) 0.052(3) 0.049(3) 0.025(2) 0.004(2) 0.002(2)
C25 0.042(2) 0.032(2) 0.056(3) -0.016(2) 0.007(2) -0.015(2)
C26 0.037(2) 0.056(3) 0.050(3) -0.012(2) 0.017(2) -0.004(2)
C27 0.035(2) 0.055(3) 0.035(2) -0.013(2) -0.0067(19) -0.003(2)
C28 0.039(2) 0.035(3) 0.066(3) -0.013(2) -0.009(2) 0.009(2)
C29 0.054(3) 0.033(2) 0.050(3) -0.012(2) -0.013(2) 0.018(2)
C30 0.023(2) 0.062(3) 0.077(4) 0.024(3) -0.008(2) 0.002(2)
C31 0.025(2) 0.063(3) 0.050(3) -0.017(2) 0.003(2) -0.013(2)
C32 0.030(2) 0.043(3) 0.092(4) -0.011(3) 0.011(2) 0.012(2)
C33 0.038(3) 0.046(3) 0.080(4) -0.034(3) 0.004(2) -0.006(2)
C34 0.028(2) 0.080(4) 0.034(3) -0.020(2) 0.0015(19) 0.000(2)
C35 0.034(2) 0.034(3) 0.076(4) 0.009(2) -0.002(2) -0.009(2)
C36 0.059(3) 0.043(3) 0.077(4) 0.026(3) 0.019(3) 0.022(2)
C37 0.066(3) 0.055(3) 0.034(3) -0.014(2) 0.003(2) 0.005(2)
C38 0.035(3) 0.100(6) 0.146(7) -0.095(6) -0.005(4) 0.012(3)
C39 0.037(3) 0.133(6) 0.055(4) -0.062(4) 0.004(2) 0.004(3)
C40 0.057(3) 0.085(4) 0.042(3) 0.004(3) -0.013(2) -0.004(3)
C41 0.044(3) 0.041(3) 0.136(6) -0.039(4) -0.016(3) 0.010(2)
C42 0.097(4) 0.057(3) 0.051(3) -0.019(3) 0.022(3) 0.012(3)
Si4 0.0164(5) 0.0234(5) 0.0194(5) 0.0017(4) 0.0030(4) 0.0009(4)
Si1 0.0157(5) 0.0183(5) 0.0221(5) 0.0006(4) -0.0001(4) 0.0001(4)
Si6 0.0231(5) 0.0401(6) 0.0184(6) 0.0026(5) 0.0024(4) -0.0058(5)
Si2 0.0178(5) 0.0278(6) 0.0355(6) 0.0010(5) 0.0000(4) 0.0003(4)
Si3 0.0277(6) 0.0320(6) 0.0311(6) 0.0083(5) -0.0009(5) 0.0062(5)
Si5 0.0306(6) 0.0341(6) 0.0354(6) -0.0082(5) 0.0093(5) 0.0024(5)
F1 0.0640(17) 0.0426(15) 0.0715(19) 0.0126(14) -0.0083(14) 0.0120(13)
F2 0.091(2) 0.0399(16) 0.0645(19) 0.0059(14) -0.0200(16) 0.0177(15)
F3 0.0476(18) 0.067(2) 0.192(4) 0.002(2) -0.045(2) -0.0096(16)
F4 0.111(3) 0.105(3) 0.060(2) -0.0007(19) 0.0244(19) 0.029(2)
F5 0.067(2) 0.059(2) 0.152(3) -0.009(2) -0.035(2) -0.0077(16)
F6 0.146(3) 0.134(3) 0.050(2) 0.009(2) 0.031(2) 0.068(3)

loop_
_atom_type_symbol
_atom_type_description
_atom_type_scat_dispersion_real
_atom_type_scat_dispersion_imag
_atom_type_scat_source
C C 0.0033 0.0016 'International Tables Vol C Tables 4.2.6.8 and 6.1.1.4'
H H 0.0000 0.0000 'International Tables Vol C Tables 4.2.6.8 and 6.1.1.4'
Ag Ag -0.8971 1.1015 'International Tables Vol C Tables 4.2.6.8 and 6.1.1.4'
F F 0.0171 0.0103 'International Tables Vol C Tables 4.2.6.8 and 6.1.1.4'
N N 0.0061 0.0033 'International Tables Vol C Tables 4.2.6.8 and 6.1.1.4'
Sb Sb -0.5866 1.5461 'International Tables Vol C Tables 4.2.6.8 and 6.1.1.4'
Si Si 0.0817 0.0704 'International Tables Vol C Tables 4.2.6.8 and 6.1.1.4'

loop_
_geom_angle_atom_site_label_1
_geom_angle_atom_site_label_2
_geom_angle_atom_site_label_3
_geom_angle
Si4 Ag1 Si1 171.85(3)
F3 Sb1 F6 92.8(2)
F3 Sb1 F2 90.99(14)
F6 Sb1 F2 89.90(14)
F3 Sb1 F4 90.79(18)
F6 Sb1 F4 176.12(18)
F2 Sb1 F4 91.55(14)
F3 Sb1 F1 89.33(13)
F6 Sb1 F1 90.89(14)
F2 Sb1 F1 179.12(13)
F4 Sb1 F1 87.62(14)
F3 Sb1 F5 177.02(14)
F6 Sb1 F5 88.52(19)
F2 Sb1 F5 91.69(14)
F4 Sb1 F5 87.85(17)
F1 Sb1 F5 87.96(13)
C1 N1 C17 130.9(3)
C1 N1 Si1 91.5(2)
C17 N1 Si1 135.4(2)
C1 N2 C9 130.5(3)
C1 N2 Si1 90.8(2)
C9 N2 Si1 134.3(2)
C5 N3 C7 132.4(3)
C5 N3 Si4 90.4(2)
C7 N3 Si4 134.0(2)
C5 N4 C6 130.1(3)
C5 N4 Si4 90.4(2)
C6 N4 Si4 135.6(2)
Si1 N5 Si3 125.21(16)
Si1 N5 Si2 113.87(16)
Si3 N5 Si2 120.91(16)
Si4 N6 Si5 115.00(17)
Si4 N6 Si6 125.10(18)
Si5 N6 Si6 119.15(17)
N1 C1 N2 105.1(3)
N1 C1 C2 128.2(3)
N2 C1 C2 126.7(3)
N1 C1 Si1 52.98(16)
N2 C1 Si1 53.15(16)
C2 C1 Si1 169.7(3)
C4 C2 C12 118.7(3)
C4 C2 C1 121.5(3)
C12 C2 C1 119.7(3)
C28 C3 C34 119.9(4)
C28 C3 C5 119.9(4)
C34 C3 C5 120.2(4)
C2 C4 C20 121.0(4)
C2 C4 H4 119.5
C20 C4 H4 119.5
N3 C5 N4 106.2(3)
N3 C5 C3 127.1(3)
N4 C5 C3 126.6(3)
N3 C5 Si4 53.81(17)
N4 C5 Si4 53.66(17)
C3 C5 Si4 168.6(3)
N4 C6 C35 110.8(3)
N4 C6 C19 111.4(3)
C35 C6 C19 111.3(3)
N4 C6 C10 105.2(3)
C35 C6 C10 108.5(3)
C19 C6 C10 109.4(3)
N3 C7 C31 105.7(3)
N3 C7 C15 109.4(3)
C31 C7 C15 110.0(3)
N3 C7 C8 112.7(3)
C31 C7 C8 109.3(3)
C15 C7 C8 109.8(3)
C7 C8 H8A 109.5
C7 C8 H8B 109.5
H8A C8 H8B 109.5
C7 C8 H8C 109.5
H8A C8 H8C 109.5
H8B C8 H8C 109.5
N2 C9 C27 110.0(3)
N2 C9 C25 112.0(3)
C27 C9 C25 110.5(3)
N2 C9 C18 104.9(3)
C27 C9 C18 110.4(3)
C25 C9 C18 109.0(3)
C6 C10 H10A 109.5
C6 C10 H10B 109.5
H10A C10 H10B 109.5
C6 C10 H10C 109.5
H10A C10 H10C 109.5
H10B C10 H10C 109.5
Si6 C11 H11A 109.5
Si6 C11 H11B 109.5
H11A C11 H11B 109.5
Si6 C11 H11C 109.5
H11A C11 H11C 109.5
H11B C11 H11C 109.5
C13 C12 C2 120.4(4)
C13 C12 H12 119.8
C2 C12 H12 119.8
C16 C13 C12 120.1(4)
C16 C13 H13 120.0
C12 C13 H13 120.0
Si6 C14 H14A 109.5
Si6 C14 H14B 109.5
H14A C14 H14B 109.5
Si6 C14 H14C 109.5
H14A C14 H14C 109.5
H14B C14 H14C 109.5
C7 C15 H15A 109.5
C7 C15 H15B 109.5
H15A C15 H15B 109.5
C7 C15 H15C 109.5
H15A C15 H15C 109.5
H15B C15 H15C 109.5
C20 C16 C13 120.6(4)
C20 C16 H16 119.7
C13 C16 H16 119.7
N1 C17 C29 111.6(3)
N1 C17 C33 106.1(3)
C29 C17 C33 109.7(4)
N1 C17 C37 110.1(3)
C29 C17 C37 109.5(3)
C33 C17 C37 109.8(3)
C9 C18 H18A 109.5
C9 C18 H18B 109.5
H18A C18 H18B 109.5
C9 C18 H18C 109.5
H18A C18 H18C 109.5
H18B C18 H18C 109.5
C6 C19 H19A 109.5
C6 C19 H19B 109.5
H19A C19 H19B 109.5
C6 C19 H19C 109.5
H19A C19 H19C 109.5
H19B C19 H19C 109.5
C16 C20 C4 119.2(4)
C16 C20 H20 120.4
C4 C20 H20 120.4
Si2 C21 H21A 109.5
Si2 C21 H21B 109.5
H21A C21 H21B 109.5
Si2 C21 H21C 109.5
H21A C21 H21C 109.5
H21B C21 H21C 109.5
Si6 C22 H22A 109.5
Si6 C22 H22B 109.5
H22A C22 H22B 109.5
Si6 C22 H22C 109.5
H22A C22 H22C 109.5
H22B C22 H22C 109.5
Si5 C23 H23A 109.5
Si5 C23 H23B 109.5
H23A C23 H23B 109.5
Si5 C23 H23C 109.5
H23A C23 H23C 109.5
H23B C23 H23C 109.5
Si3 C24 H24A 109.5
Si3 C24 H24B 109.5
H24A C24 H24B 109.5
Si3 C24 H24C 109.5
H24A C24 H24C 109.5
H24B C24 H24C 109.5
C9 C25 H25A 109.5
C9 C25 H25B 109.5
H25A C25 H25B 109.5
C9 C25 H25C 109.5
H25A C25 H25C 109.5
H25B C25 H25C 109.5
Si2 C26 H26A 109.5
Si2 C26 H26B 109.5
H26A C26 H26B 109.5
Si2 C26 H26C 109.5
H26A C26 H26C 109.5
H26B C26 H26C 109.5
C9 C27 H27A 109.5
C9 C27 H27B 109.5
H27A C27 H27B 109.5
C9 C27 H27C 109.5
H27A C27 H27C 109.5
H27B C27 H27C 109.5
C3 C28 C41 119.4(5)
C3 C28 H28 120.3
C41 C28 H28 120.3
C17 C29 H29A 109.5
C17 C29 H29B 109.5
H29A C29 H29B 109.5
C17 C29 H29C 109.5
H29A C29 H29C 109.5
H29B C29 H29C 109.5
Si2 C30 H30A 109.5
Si2 C30 H30B 109.5
H30A C30 H30B 109.5
Si2 C30 H30C 109.5
H30A C30 H30C 109.5
H30B C30 H30C 109.5
C7 C31 H31A 109.5
C7 C31 H31B 109.5
H31A C31 H31B 109.5
C7 C31 H31C 109.5
H31A C31 H31C 109.5
H31B C31 H31C 109.5
Si5 C32 H32A 109.5
Si5 C32 H32B 109.5
H32A C32 H32B 109.5
Si5 C32 H32C 109.5
H32A C32 H32C 109.5
H32B C32 H32C 109.5
C17 C33 H33A 109.5
C17 C33 H33B 109.5
H33A C33 H33B 109.5
C17 C33 H33C 109.5
H33A C33 H33C 109.5
H33B C33 H33C 109.5
C39 C34 C3 119.2(5)
C39 C34 H34 120.4
C3 C34 H34 120.4
C6 C35 H35A 109.5
C6 C35 H35B 109.5
H35A C35 H35B 109.5
C6 C35 H35C 109.5
H35A C35 H35C 109.5
H35B C35 H35C 109.5
Si3 C36 H36A 109.5
Si3 C36 H36B 109.5
H36A C36 H36B 109.5
Si3 C36 H36C 109.5
H36A C36 H36C 109.5
H36B C36 H36C 109.5
C17 C37 H37A 109.5
C17 C37 H37B 109.5
H37A C37 H37B 109.5
C17 C37 H37C 109.5
H37A C37 H37C 109.5
H37B C37 H37C 109.5
C39 C38 C41 120.4(5)
C39 C38 H38 119.8
C41 C38 H38 119.8
C38 C39 C34 121.0(6)
C38 C39 H39 119.5
C34 C39 H39 119.5
Si3 C40 H40A 109.5
Si3 C40 H40B 109.5
H40A C40 H40B 109.5
Si3 C40 H40C 109.5
H40A C40 H40C 109.5
H40B C40 H40C 109.5
C38 C41 C28 120.1(6)
C38 C41 H41 119.9
C28 C41 H41 119.9
Si5 C42 H42A 109.5
Si5 C42 H42B 109.5
H42A C42 H42B 109.5
Si5 C42 H42C 109.5
H42A C42 H42C 109.5
H42B C42 H42C 109.5
N6 Si4 N4 114.19(14)
N6 Si4 N3 112.82(14)
N4 Si4 N3 71.05(13)
N6 Si4 C5 124.55(14)
N4 Si4 C5 35.91(12)
N3 Si4 C5 35.80(12)
N6 Si4 Ag1 124.88(11)
N4 Si4 Ag1 110.86(10)
N3 Si4 Ag1 110.57(10)
C5 Si4 Ag1 110.55(9)
N5 Si1 N1 112.54(14)
N5 Si1 N2 114.26(14)
N1 Si1 N2 70.96(13)
N5 Si1 C1 124.04(13)
N1 Si1 C1 35.52(12)
N2 Si1 C1 36.01(12)
N5 Si1 Ag1 122.86(10)
N1 Si1 Ag1 113.28(10)
N2 Si1 Ag1 111.61(10)
C1 Si1 Ag1 113.10(9)
N6 Si6 C11 114.14(16)
N6 Si6 C22 110.42(18)
C11 Si6 C22 105.8(2)
N6 Si6 C14 108.90(17)
C11 Si6 C14 105.3(2)
C22 Si6 C14 112.2(2)
N5 Si2 C26 110.42(17)
N5 Si2 C21 111.07(16)
C26 Si2 C21 110.2(2)
N5 Si2 C30 113.61(18)
C26 Si2 C30 106.7(2)
C21 Si2 C30 104.6(2)
N5 Si3 C24 114.42(17)
N5 Si3 C40 110.4(2)
C24 Si3 C40 105.5(2)
N5 Si3 C36 110.53(18)
C24 Si3 C36 104.4(2)
C40 Si3 C36 111.4(2)
N6 Si5 C32 109.01(18)
N6 Si5 C23 112.09(17)
C32 Si5 C23 109.7(2)
N6 Si5 C42 113.4(2)
C32 Si5 C42 108.2(2)
C23 Si5 C42 104.3(2)

loop_
_geom_bond_atom_site_label_1
_geom_bond_atom_site_label_2
_geom_bond_distance
Ag1 Si4 2.4243(12)
Ag1 Si1 2.4249(13)
Sb1 F3 1.828(3)
Sb1 F6 1.837(3)
Sb1 F2 1.857(2)
Sb1 F4 1.861(3)
Sb1 F1 1.870(2)
Sb1 F5 1.879(3)
N1 C1 1.338(4)
N1 C17 1.484(4)
N1 Si1 1.839(3)
N2 C1 1.354(4)
N2 C9 1.479(4)
N2 Si1 1.842(3)
N3 C5 1.336(4)
N3 C7 1.492(4)
N3 Si4 1.843(3)
N4 C5 1.340(4)
N4 C6 1.494(4)
N4 Si4 1.840(3)
N5 Si1 1.726(3)
N5 Si3 1.756(3)
N5 Si2 1.780(3)
N6 Si4 1.716(3)
N6 Si5 1.770(3)
N6 Si6 1.772(3)
C1 C2 1.485(5)
C1 Si1 2.302(3)
C2 C4 1.379(5)
C2 C12 1.387(5)
C3 C28 1.382(6)
C3 C34 1.389(6)
C3 C5 1.486(5)
C4 C20 1.393(5)
C4 H4 0.9300
C5 Si4 2.284(4)
C6 C35 1.516(5)
C6 C19 1.521(5)
C6 C10 1.531(5)
C7 C31 1.517(5)
C7 C15 1.519(5)
C7 C8 1.522(5)
C8 H8A 0.9600
C8 H8B 0.9600
C8 H8C 0.9600
C9 C27 1.520(5)
C9 C25 1.523(5)
C9 C18 1.531(5)
C10 H10A 0.9600
C10 H10B 0.9600
C10 H10C 0.9600
C11 Si6 1.857(4)
C11 H11A 0.9600
C11 H11B 0.9600
C11 H11C 0.9600
C12 C13 1.380(5)
C12 H12 0.9300
C13 C16 1.375(6)
C13 H13 0.9300
C14 Si6 1.869(4)
C14 H14A 0.9600
C14 H14B 0.9600
C14 H14C 0.9600
C15 H15A 0.9600
C15 H15B 0.9600
C15 H15C 0.9600
C16 C20 1.370(6)
C16 H16 0.9300
C17 C29 1.520(5)
C17 C33 1.526(5)
C17 C37 1.532(6)
C18 H18A 0.9600
C18 H18B 0.9600
C18 H18C 0.9600
C19 H19A 0.9600
C19 H19B 0.9600
C19 H19C 0.9600
C20 H20 0.9300
C21 Si2 1.861(4)
C21 H21A 0.9600
C21 H21B 0.9600
C21 H21C 0.9600
C22 Si6 1.864(4)
C22 H22A 0.9600
C22 H22B 0.9600
C22 H22C 0.9600
C23 Si5 1.863(4)
C23 H23A 0.9600
C23 H23B 0.9600
C23 H23C 0.9600
C24 Si3 1.855(4)
C24 H24A 0.9600
C24 H24B 0.9600
C24 H24C 0.9600
C25 H25A 0.9600
C25 H25B 0.9600
C25 H25C 0.9600
C26 Si2 1.851(4)
C26 H26A 0.9600
C26 H26B 0.9600
C26 H26C 0.9600
C27 H27A 0.9600
C27 H27B 0.9600
C27 H27C 0.9600
C28 C41 1.392(7)
C28 H28 0.9300
C29 H29A 0.9600
C29 H29B 0.9600
C29 H29C 0.9600
C30 Si2 1.868(4)
C30 H30A 0.9600
C30 H30B 0.9600
C30 H30C 0.9600
C31 H31A 0.9600
C31 H31B 0.9600
C31 H31C 0.9600
C32 Si5 1.849(4)
C32 H32A 0.9600
C32 H32B 0.9600
C32 H32C 0.9600
C33 H33A 0.9600
C33 H33B 0.9600
C33 H33C 0.9600
C34 C39 1.376(7)
C34 H34 0.9300
C35 H35A 0.9600
C35 H35B 0.9600
C35 H35C 0.9600
C36 Si3 1.874(4)
C36 H36A 0.9600
C36 H36B 0.9600
C36 H36C 0.9600
C37 H37A 0.9600
C37 H37B 0.9600
C37 H37C 0.9600
C38 C39 1.359(9)
C38 C41 1.363(9)
C38 H38 0.9300
C39 H39 0.9300
C40 Si3 1.860(5)
C40 H40A 0.9600
C40 H40B 0.9600
C40 H40C 0.9600
C41 H41 0.9300
C42 Si5 1.869(5)
C42 H42A 0.9600
C42 H42B 0.9600
C42 H42C 0.9600

loop_
_platon_squeeze_void_nr
_platon_squeeze_void_average_x
_platon_squeeze_void_average_y
_platon_squeeze_void_average_z
_platon_squeeze_void_volume
_platon_squeeze_void_count_electrons
_platon_squeeze_void_content
1 -0.003 0.000 0.000 527 80 ' '
2 0.010 0.500 0.500 527 80 ' '
